data_7151049
loop_
_publ_author_name
'Ando, Kumiko'
'Akai, Yukiko'
'Kunitomo, Jun-Ichi'
'Yokomizo, Takehiko'
'Nakajima, Hidemitsu'
'Takeuchi, Tadayoshi'
'Yamashita, Masayuki'
'Ohta, Shunsaku'
'Ohishi, Takahiro'
'Ohishi, Yoshitaka'

_publ_section_title
;
 Synthesis and biological activities of novel
 furo[2,3,4-jk][2]benzazepin-4(3H)-one derivatives.
;
_journal_issue 4
_journal_name_full 'Organic &amp; biomolecular chemistry'
_journal_page_first 655
_journal_page_last 663
_journal_paper_doi 10.1039/b614510h
_journal_volume 5
_journal_year 2007
_chemical_formula_moiety 'C21 H15 Cl2 N O5 '
_chemical_formula_sum 'C21 H15 Cl2 N O5'
_chemical_formula_weight 432.26
_space_group_IT_number 14
_symmetry_cell_setting monoclinic
_symmetry_Int_Tables_number 14
_symmetry_space_group_name_Hall '-P 2yn'
_symmetry_space_group_name_H-M 'P 1 21/n 1'
_cell_angle_alpha 90.0000
_cell_angle_beta 95.3308(11)
_cell_angle_gamma 90.0000
_cell_formula_units_Z 4
_cell_length_a 8.6316(2)
_cell_length_b 14.8772(3)
_cell_length_c 14.4589(3)
_cell_measurement_reflns_used 16154
_cell_measurement_temperature 93.1
_cell_measurement_theta_max 68.1
_cell_measurement_theta_min 3.0
_cell_volume 1848.70(7)
_computing_cell_refinement PROCESS-AUTO
_computing_data_collection PROCESS-AUTO
_computing_data_reduction CrystalStructure
_computing_publication_material 'CrystalStructure 3.7.0'
_computing_structure_refinement CRYSTALS
_diffrn_detector_area_resol_mean 10.00
_diffrn_measured_fraction_theta_full 0.993
_diffrn_measured_fraction_theta_max 0.993
_diffrn_measurement_device_type 'Rigaku RAXIS-RAPID'
_diffrn_measurement_method \w
_diffrn_radiation_type 'Cu K\a'
_diffrn_radiation_wavelength 1.54187
_diffrn_reflns_av_R_equivalents 0.072
_diffrn_reflns_limit_h_max 10
_diffrn_reflns_limit_h_min -10
_diffrn_reflns_limit_k_max 17
_diffrn_reflns_limit_k_min -17
_diffrn_reflns_limit_l_max 17
_diffrn_reflns_limit_l_min -17
_diffrn_reflns_number 20862
_diffrn_reflns_theta_full 68.19
_diffrn_reflns_theta_max 68.19
_exptl_absorpt_coefficient_mu 3.479
_exptl_absorpt_correction_T_max 0.840
_exptl_absorpt_correction_T_min 0.706
_exptl_absorpt_correction_type multi-scan
_exptl_absorpt_process_details
;
Higashi, T. (1995). Program for Absorption Correction.
Rigaku Corporation, Tokyo, Japan.
;
_exptl_crystal_colour yellow
_exptl_crystal_density_diffrn 1.553
_exptl_crystal_density_method 'not measured'
_exptl_crystal_description chunk
_exptl_crystal_F_000 888.00
_exptl_crystal_size_max 0.20
_exptl_crystal_size_mid 0.15
_exptl_crystal_size_min 0.05
_refine_diff_density_max 0.66
_refine_diff_density_min -0.62
_refine_ls_extinction_coef 19(7)
_refine_ls_extinction_method 'Larson (1970) Crystallographic Computing eq. 22'
_refine_ls_goodness_of_fit_ref 0.977
_refine_ls_hydrogen_treatment refall
_refine_ls_number_parameters 278
_refine_ls_number_reflns 3368
_refine_ls_R_factor_gt 0.0580
_refine_ls_shift/su_max 0.0000
_refine_ls_structure_factor_coef Fsqd
_refine_ls_weighting_details 'w = 1/[0.0010Fo^2^ + 1.0000\s(Fo^2^)]/(4Fo^2^)'
_refine_ls_weighting_scheme calc
_refine_ls_wR_factor_ref 0.1675
_reflns_number_gt 2395
_reflns_number_total 3368
_reflns_threshold_expression F^2^>2.0\s(F^2^)
_cod_data_source_file b614510h.txt
_cod_data_source_block '_KBR-018-1'
_cod_original_formula_sum 'C21 H15 Cl2 N O5 '
_cod_database_code 7151049

loop_
_symmetry_equiv_pos_site_id
_symmetry_equiv_pos_as_xyz
1 +X,+Y,+Z
2 1/2-X,1/2+Y,1/2-Z
3 -X,-Y,-Z
4 1/2+X,1/2-Y,1/2+Z

loop_
_atom_site_label
_atom_site_type_symbol
_atom_site_fract_x
_atom_site_fract_y
_atom_site_fract_z
_atom_site_U_iso_or_equiv
_atom_site_adp_type
_atom_site_occupancy
_atom_site_symmetry_multiplicity
_atom_site_calc_flag
_atom_site_refinement_flags
_atom_site_disorder_assembly
_atom_site_disorder_group
Cl(1) Cl 0.12630(12) 0.25542(6) 0.46086(8) 0.0539(3) Uani 1.00 1 d . . .
Cl(2) Cl 0.56763(10) 0.08793(6) 0.68836(6) 0.0340(2) Uani 1.00 1 d . . .
O(1) O 0.6542(2) 0.53446(14) 0.61487(14) 0.0281(6) Uani 1.00 1 d . . .
O(2) O 0.2374(2) 0.33053(16) 0.83047(17) 0.0376(7) Uani 1.00 1 d . . .
O(3) O 0.8098(2) 0.48940(16) 0.46087(16) 0.0317(6) Uani 1.00 1 d . . .
O(4) O 0.4669(2) 0.59948(16) 0.81521(17) 0.0351(7) Uani 1.00 1 d . . .
O(5) O 0.6250(2) 0.67674(14) 0.72636(16) 0.0315(6) Uani 1.00 1 d . . .
N(1) N 0.3872(3) 0.42191(18) 0.75369(19) 0.0277(7) Uani 1.00 1 d . . .
C(1) C 0.5591(3) 0.5292(2) 0.6870(2) 0.0263(8) Uani 1.00 1 d . . .
C(2) C 0.4858(3) 0.4479(2) 0.6884(2) 0.0267(8) Uani 1.00 1 d . . .
C(3) C 0.3125(3) 0.3410(2) 0.7631(2) 0.0302(9) Uani 1.00 1 d . . .
C(4) C 0.3146(3) 0.2678(2) 0.6949(2) 0.0308(9) Uani 1.00 1 d . . .
C(5) C 0.3866(3) 0.2525(2) 0.6169(2) 0.0278(8) Uani 1.00 1 d . . .
C(6) C 0.4975(3) 0.3106(2) 0.5756(2) 0.0266(8) Uani 1.00 1 d . . .
C(7) C 0.5324(3) 0.3971(2) 0.6112(2) 0.0261(8) Uani 1.00 1 d . . .
C(8) C 0.6358(3) 0.4536(2) 0.5702(2) 0.0269(8) Uani 1.00 1 d . . .
C(9) C 0.7127(3) 0.4277(2) 0.4935(2) 0.0270(8) Uani 1.00 1 d . . .
C(10) C 0.6808(3) 0.3410(2) 0.4595(2) 0.0282(8) Uani 1.00 1 d . . .
C(11) C 0.5744(3) 0.2854(2) 0.4993(2) 0.0291(8) Uani 1.00 1 d . . .
C(12) C 0.3440(3) 0.1645(2) 0.5703(2) 0.0269(8) Uani 1.00 1 d . . .
C(13) C 0.2205(4) 0.1583(2) 0.5013(2) 0.0334(9) Uani 1.00 1 d . . .
C(14) C 0.1673(4) 0.0756(2) 0.4651(2) 0.0401(10) Uani 1.00 1 d . . .
C(15) C 0.2377(4) -0.0027(2) 0.5001(2) 0.0364(10) Uani 1.00 1 d . . .
C(16) C 0.3624(4) 0.0010(2) 0.5677(2) 0.0332(9) Uani 1.00 1 d . . .
C(17) C 0.4126(3) 0.0841(2) 0.6022(2) 0.0269(8) Uani 1.00 1 d . . .
C(18) C 0.8921(3) 0.4626(2) 0.3830(2) 0.0326(9) Uani 1.00 1 d . . .
C(19) C 0.5459(3) 0.6044(2) 0.7491(2) 0.0282(8) Uani 1.00 1 d . . .
C(20) C 0.6204(4) 0.7541(2) 0.7882(2) 0.0383(10) Uani 1.00 1 d . . .
C(21) C 0.6652(7) 0.8333(3) 0.7365(4) 0.084(2) Uani 1.00 1 d . . .
H(1) H 0.3742 0.4635 0.8038 0.034 Uiso 1.00 1 c R . .
H(2) H 0.2495 0.2192 0.7089 0.037 Uiso 1.00 1 c R . .
H(3) H 0.5536 0.2277 0.4729 0.035 Uiso 1.00 1 c R . .
H(4) H 0.7322 0.3195 0.4085 0.034 Uiso 1.00 1 c R . .
H(5) H 0.0842 0.0730 0.4172 0.048 Uiso 1.00 1 c R . .
H(6) H 0.2002 -0.0593 0.4774 0.044 Uiso 1.00 1 c R . .
H(7) H 0.4126 -0.0526 0.5901 0.041 Uiso 1.00 1 c R . .
H(8) H 0.9885 0.4360 0.4050 0.040 Uiso 1.00 1 c R . .
H(9) H 0.8313 0.4204 0.3462 0.040 Uiso 1.00 1 c R . .
H(10) H 0.9108 0.5139 0.3465 0.040 Uiso 1.00 1 c R . .
H(11) H 0.5183 0.7617 0.8065 0.046 Uiso 1.00 1 c R . .
H(12) H 0.6914 0.7457 0.8418 0.046 Uiso 1.00 1 c R . .
H(13) H 0.6346 0.8251 0.6722 0.100 Uiso 1.00 1 c R . .
H(14) H 0.6151 0.8851 0.7581 0.100 Uiso 1.00 1 c R . .
H(15) H 0.7748 0.8411 0.7455 0.100 Uiso 1.00 1 c R . .

loop_
_atom_site_aniso_label
_atom_site_aniso_U_11
_atom_site_aniso_U_22
_atom_site_aniso_U_33
_atom_site_aniso_U_12
_atom_site_aniso_U_13
_atom_site_aniso_U_23
Cl(1) 0.0499(6) 0.0448(6) 0.0629(7) 0.0053(4) -0.0164(5) 0.0092(5)
Cl(2) 0.0313(4) 0.0321(5) 0.0383(5) 0.0030(3) 0.0020(3) 0.0013(3)
O(1) 0.0290(11) 0.0235(12) 0.0324(12) -0.0018(9) 0.0063(9) -0.0041(9)
O(2) 0.0482(15) 0.0282(13) 0.0391(14) -0.0002(11) 0.0182(12) -0.0005(11)
O(3) 0.0296(12) 0.0298(13) 0.0367(13) -0.0037(10) 0.0088(10) -0.0009(10)
O(4) 0.0376(13) 0.0295(14) 0.0390(14) -0.0004(10) 0.0076(11) -0.0070(11)
O(5) 0.0326(12) 0.0236(12) 0.0380(13) -0.0028(10) 0.0018(10) -0.0059(10)
N(1) 0.0300(14) 0.0262(15) 0.0276(14) 0.0009(12) 0.0064(11) -0.0014(11)
C(1) 0.0246(16) 0.0280(18) 0.0267(17) 0.0014(13) 0.0054(13) -0.0013(14)
C(2) 0.0277(16) 0.0237(17) 0.0286(17) 0.0017(14) 0.0027(13) 0.0022(13)
C(3) 0.0305(17) 0.0245(18) 0.0360(19) 0.0020(14) 0.0050(14) 0.0027(15)
C(4) 0.0281(17) 0.0253(18) 0.040(2) -0.0022(14) 0.0057(15) 0.0020(15)
C(5) 0.0290(17) 0.0208(17) 0.0334(18) 0.0020(13) 0.0012(14) 0.0004(14)
C(6) 0.0249(15) 0.0258(18) 0.0292(17) 0.0031(13) 0.0035(13) 0.0005(14)
C(7) 0.0247(15) 0.0251(18) 0.0290(17) 0.0021(13) 0.0046(13) 0.0015(13)
C(8) 0.0254(15) 0.0237(17) 0.0313(17) 0.0016(13) 0.0019(13) -0.0025(14)
C(9) 0.0263(16) 0.0249(17) 0.0298(17) 0.0008(13) 0.0030(13) 0.0006(14)
C(10) 0.0290(16) 0.0261(18) 0.0298(17) 0.0046(14) 0.0037(13) -0.0024(14)
C(11) 0.0301(17) 0.0229(17) 0.0338(18) 0.0009(14) 0.0009(14) 0.0015(14)
C(12) 0.0247(16) 0.0253(18) 0.0315(17) -0.0022(13) 0.0075(13) 0.0011(14)
C(13) 0.0324(18) 0.0298(19) 0.0375(19) -0.0016(15) 0.0003(15) 0.0037(16)
C(14) 0.038(2) 0.042(2) 0.040(2) -0.0114(17) -0.0007(16) -0.0050(17)
C(15) 0.0383(19) 0.035(2) 0.037(2) -0.0131(16) 0.0116(16) -0.0096(16)
C(16) 0.0360(19) 0.0253(19) 0.041(2) -0.0043(15) 0.0156(16) -0.0039(15)
C(17) 0.0252(16) 0.0257(17) 0.0308(17) -0.0014(13) 0.0078(13) -0.0005(14)
C(18) 0.0309(17) 0.036(2) 0.0332(19) 0.0003(15) 0.0129(15) 0.0031(15)
C(19) 0.0244(16) 0.0258(18) 0.0340(18) 0.0009(13) 0.0010(14) -0.0017(14)
C(20) 0.035(2) 0.028(2) 0.051(2) -0.0018(15) 0.0007(17) -0.0113(17)
C(21) 0.091(4) 0.070(3) 0.089(4) -0.011(3) -0.011(3) -0.007(3)

loop_
_atom_type_symbol
_atom_type_description
_atom_type_scat_dispersion_real
_atom_type_scat_dispersion_imag
_atom_type_scat_source
C C 0.018 0.009
;
International Tables for Crystallography
(1992, Vol. C, Tables 4.2.6.8 and 6.1.1.4)
;
H H 0.000 0.000
;
International Tables for Crystallography
(1992, Vol. C, Table 6.1.1.4)
;
O O 0.049 0.032
;
International Tables for Crystallography
(1992, Vol. C, Tables 4.2.6.8 and 6.1.1.4)
;
N N 0.031 0.018
;
International Tables for Crystallography
(1992, Vol. C, Tables 4.2.6.8 and 6.1.1.4)
;
Cl Cl 0.364 0.702
;
International Tables for Crystallography
(1992, Vol. C, Tables 4.2.6.8 and 6.1.1.4)
;

loop_
_geom_angle_atom_site_label_1
_geom_angle_atom_site_label_2
_geom_angle_atom_site_label_3
_geom_angle
_geom_angle_publ_flag
_geom_angle_site_symmetry_1
_geom_angle_site_symmetry_2
_geom_angle_site_symmetry_3
C(1) O(1) C(8) 104.7(2) ? . . .
C(9) O(3) C(18) 116.7(2) ? . . .
C(19) O(5) C(20) 116.2(2) ? . . .
C(2) N(1) C(3) 129.4(2) ? . . .
O(1) C(1) C(2) 111.6(2) ? . . .
O(1) C(1) C(19) 120.6(2) ? . . .
C(2) C(1) C(19) 127.8(3) ? . . .
N(1) C(2) C(1) 124.9(3) ? . . .
N(1) C(2) C(7) 128.2(3) ? . . .
C(1) C(2) C(7) 106.9(2) ? . . .
O(2) C(3) N(1) 118.3(3) ? . . .
O(2) C(3) C(4) 118.5(3) ? . . .
N(1) C(3) C(4) 123.1(3) ? . . .
C(3) C(4) C(5) 135.8(3) ? . . .
C(4) C(5) C(6) 127.5(3) ? . . .
C(4) C(5) C(12) 114.0(2) ? . . .
C(6) C(5) C(12) 118.4(2) ? . . .
C(5) C(6) C(7) 121.3(3) ? . . .
C(5) C(6) C(11) 123.0(3) ? . . .
C(7) C(6) C(11) 115.8(3) ? . . .
C(2) C(7) C(6) 134.4(3) ? . . .
C(2) C(7) C(8) 104.5(2) ? . . .
C(6) C(7) C(8) 121.2(3) ? . . .
O(1) C(8) C(7) 112.3(2) ? . . .
O(1) C(8) C(9) 125.0(2) ? . . .
C(7) C(8) C(9) 122.8(3) ? . . .
O(3) C(9) C(8) 116.4(2) ? . . .
O(3) C(9) C(10) 127.5(3) ? . . .
C(8) C(9) C(10) 116.1(3) ? . . .
C(9) C(10) C(11) 121.0(3) ? . . .
C(6) C(11) C(10) 123.2(3) ? . . .
C(5) C(12) C(13) 121.2(2) ? . . .
C(5) C(12) C(17) 121.3(2) ? . . .
C(13) C(12) C(17) 117.0(2) ? . . .
Cl(1) C(13) C(12) 119.4(2) ? . . .
Cl(1) C(13) C(14) 118.7(2) ? . . .
C(12) C(13) C(14) 121.9(3) ? . . .
C(13) C(14) C(15) 119.0(3) ? . . .
C(14) C(15) C(16) 120.6(3) ? . . .
C(15) C(16) C(17) 119.0(3) ? . . .
Cl(2) C(17) C(12) 118.9(2) ? . . .
Cl(2) C(17) C(16) 118.7(2) ? . . .
C(12) C(17) C(16) 122.4(2) ? . . .
O(4) C(19) O(5) 125.2(3) ? . . .
O(4) C(19) C(1) 121.2(3) ? . . .
O(5) C(19) C(1) 113.6(2) ? . . .
O(5) C(20) C(21) 107.3(3) ? . . .
C(2) N(1) H(1) 117.0 ? . . .
C(3) N(1) H(1) 113.4 ? . . .
C(3) C(4) H(2) 112.1 ? . . .
C(5) C(4) H(2) 112.1 ? . . .
C(9) C(10) H(4) 119.5 ? . . .
C(11) C(10) H(4) 119.5 ? . . .
C(6) C(11) H(3) 118.4 ? . . .
C(10) C(11) H(3) 118.4 ? . . .
C(13) C(14) H(5) 120.5 ? . . .
C(15) C(14) H(5) 120.5 ? . . .
C(14) C(15) H(6) 119.7 ? . . .
C(16) C(15) H(6) 119.7 ? . . .
C(15) C(16) H(7) 120.5 ? . . .
C(17) C(16) H(7) 120.5 ? . . .
O(3) C(18) H(8) 109.5 ? . . .
O(3) C(18) H(9) 109.5 ? . . .
O(3) C(18) H(10) 109.5 ? . . .
H(8) C(18) H(9) 109.5 ? . . .
H(8) C(18) H(10) 109.5 ? . . .
H(9) C(18) H(10) 109.5 ? . . .
O(5) C(20) H(11) 110.0 ? . . .
O(5) C(20) H(12) 110.0 ? . . .
C(21) C(20) H(11) 110.0 ? . . .
C(21) C(20) H(12) 110.0 ? . . .
H(11) C(20) H(12) 109.5 ? . . .
C(20) C(21) H(13) 109.5 ? . . .
C(20) C(21) H(14) 109.5 ? . . .
C(20) C(21) H(15) 109.5 ? . . .
H(13) C(21) H(14) 109.5 ? . . .
H(13) C(21) H(15) 109.5 ? . . .
H(14) C(21) H(15) 109.5 ? . . .

loop_
_geom_bond_atom_site_label_1
_geom_bond_atom_site_label_2
_geom_bond_distance
_geom_bond_publ_flag
_geom_bond_site_symmetry_1
_geom_bond_site_symmetry_2
Cl(1) C(13) 1.733(3) ? . .
Cl(2) C(17) 1.742(3) ? . .
O(1) C(1) 1.388(3) ? . .
O(1) C(8) 1.368(3) ? . .
O(2) C(3) 1.230(4) ? . .
O(3) C(9) 1.356(4) ? . .
O(3) C(18) 1.442(4) ? . .
O(4) C(19) 1.227(4) ? . .
O(5) C(19) 1.331(4) ? . .
O(5) C(20) 1.461(4) ? . .
N(1) C(2) 1.384(4) ? . .
N(1) C(3) 1.378(4) ? . .
C(1) C(2) 1.365(4) ? . .
C(1) C(19) 1.447(4) ? . .
C(2) C(7) 1.435(4) ? . .
C(3) C(4) 1.471(4) ? . .
C(4) C(5) 1.357(5) ? . .
C(5) C(6) 1.457(4) ? . .
C(5) C(12) 1.503(4) ? . .
C(6) C(7) 1.408(4) ? . .
C(6) C(11) 1.391(4) ? . .
C(7) C(8) 1.397(4) ? . .
C(8) C(9) 1.398(4) ? . .
C(9) C(10) 1.399(4) ? . .
C(10) C(11) 1.399(4) ? . .
C(12) C(13) 1.393(4) ? . .
C(12) C(17) 1.395(4) ? . .
C(13) C(14) 1.399(5) ? . .
C(14) C(15) 1.387(5) ? . .
C(15) C(16) 1.386(4) ? . .
C(16) C(17) 1.387(4) ? . .
C(20) C(21) 1.467(6) ? . .
N(1) H(1) 0.968 ? . .
C(4) H(2) 0.950 ? . .
C(10) H(4) 0.950 ? . .
C(11) H(3) 0.950 ? . .
C(14) H(5) 0.950 ? . .
C(15) H(6) 0.950 ? . .
C(16) H(7) 0.950 ? . .
C(18) H(8) 0.950 ? . .
C(18) H(9) 0.950 ? . .
C(18) H(10) 0.950 ? . .
C(20) H(11) 0.950 ? . .
C(20) H(12) 0.950 ? . .
C(21) H(13) 0.950 ? . .
C(21) H(14) 0.950 ? . .
C(21) H(15) 0.950 ? . .

loop_
_geom_contact_atom_site_label_1
_geom_contact_atom_site_label_2
_geom_contact_distance
_geom_contact_publ_flag
_geom_contact_site_symmetry_1
_geom_contact_site_symmetry_2
Cl(2) O(5) 3.114(2) ? . 64602
Cl(2) C(15) 3.564(3) ? . 65603
Cl(2) C(18) 3.402(3) ? . 45504
Cl(2) C(19) 3.383(3) ? . 64602
O(1) C(8) 3.494(3) ? . 66603
O(1) C(9) 3.447(3) ? . 66603
O(1) C(10) 3.517(3) ? . 66603
O(2) C(10) 3.225(4) ? . 45504
O(2) C(11) 3.399(4) ? . 45504
O(2) C(15) 3.480(4) ? . 55602
O(2) C(16) 3.094(4) ? . 55602
O(2) C(20) 3.576(4) ? . 54602
O(2) C(21) 3.520(6) ? . 54602
O(3) O(3) 3.387(3) ? . 76603
O(3) C(2) 3.318(3) ? . 66603
O(3) C(7) 3.477(3) ? . 66603
O(3) C(18) 3.339(3) ? . 76603
O(4) C(4) 3.483(4) ? . 55602
O(4) C(12) 3.422(4) ? . 55602
O(4) C(13) 3.349(4) ? . 55602
O(4) C(14) 3.500(4) ? . 55602
O(4) C(17) 3.597(4) ? . 55602
O(5) Cl(2) 3.114(2) ? . 65602
O(5) C(10) 3.597(3) ? . 66603
O(5) C(11) 3.589(3) ? . 66603
N(1) C(18) 3.432(4) ? . 66603
C(1) C(9) 3.405(4) ? . 66603
C(1) C(10) 3.419(4) ? . 66603
C(2) O(3) 3.318(3) ? . 66603
C(2) C(9) 3.526(4) ? . 66603
C(2) C(18) 3.584(4) ? . 66603
C(2) C(21) 3.544(6) ? . 64602
C(4) O(4) 3.483(4) ? . 54602
C(7) O(3) 3.477(3) ? . 66603
C(7) C(21) 3.391(6) ? . 64602
C(8) O(1) 3.494(3) ? . 66603
C(8) C(8) 3.262(4) ? . 66603
C(8) C(9) 3.535(4) ? . 66603
C(9) O(1) 3.447(3) ? . 66603
C(9) C(1) 3.405(4) ? . 66603
C(9) C(2) 3.526(4) ? . 66603
C(9) C(8) 3.535(4) ? . 66603
C(10) O(1) 3.517(3) ? . 66603
C(10) O(2) 3.225(4) ? . 55404
C(10) O(5) 3.597(3) ? . 66603
C(10) C(1) 3.419(4) ? . 66603
C(10) C(19) 3.534(4) ? . 66603
C(11) O(2) 3.399(4) ? . 55404
C(11) O(5) 3.589(3) ? . 66603
C(12) O(4) 3.422(4) ? . 54602
C(13) O(4) 3.349(4) ? . 54602
C(14) O(4) 3.500(4) ? . 54602
C(15) Cl(2) 3.564(3) ? . 65603
C(15) O(2) 3.480(4) ? . 54602
C(16) O(2) 3.094(4) ? . 54602
C(16) C(16) 3.216(5) ? . 65603
C(16) C(17) 3.507(5) ? . 65603
C(17) O(4) 3.597(4) ? . 54602
C(17) C(16) 3.507(5) ? . 65603
C(18) Cl(2) 3.402(3) ? . 55404
C(18) O(3) 3.339(3) ? . 76603
C(18) N(1) 3.432(4) ? . 66603
C(18) C(2) 3.584(4) ? . 66603
C(19) Cl(2) 3.383(3) ? . 65602
C(19) C(10) 3.534(4) ? . 66603
C(20) O(2) 3.576(4) ? . 55602
C(21) O(2) 3.520(6) ? . 55602
C(21) C(2) 3.544(6) ? . 65602
C(21) C(7) 3.391(6) ? . 65602
Cl(1) H(4) 3.546 ? . 45501
Cl(1) H(8) 3.017 ? . 45501
Cl(1) H(13) 3.183 ? . 66603
Cl(1) H(15) 3.489 ? . 66603
Cl(2) H(6) 3.292 ? . 65603
Cl(2) H(8) 3.287 ? . 45504
Cl(2) H(9) 3.201 ? . 45504
Cl(2) H(10) 3.151 ? . 45504
Cl(2) H(12) 3.193 ? . 64602
Cl(2) H(14) 3.196 ? . 54501
O(1) H(8) 3.155 ? . 76603
O(1) H(14) 3.406 ? . 64602
O(1) H(15) 3.535 ? . 64602
O(2) H(3) 2.849 ? . 45504
O(2) H(4) 2.504 ? . 45504
O(2) H(5) 3.449 ? . 55504
O(2) H(6) 3.227 ? . 55602
O(2) H(7) 2.509 ? . 55602
O(2) H(10) 3.596 ? . 66603
O(2) H(11) 3.005 ? . 54602
O(2) H(13) 3.209 ? . 54602
O(2) H(14) 3.292 ? . 54602
O(3) H(8) 2.720 ? . 76603
O(3) H(10) 3.512 ? . 76603
O(4) H(2) 2.581 ? . 55602
O(4) H(5) 3.083 ? . 55504
O(4) H(6) 3.006 ? . 55504
O(4) H(9) 3.323 ? . 66603
O(5) H(2) 3.504 ? . 55602
O(5) H(3) 3.446 ? . 66603
O(5) H(4) 3.492 ? . 66603
N(1) H(5) 2.782 ? . 55504
N(1) H(9) 3.261 ? . 66603
N(1) H(10) 2.988 ? . 66603
N(1) H(15) 3.155 ? . 64602
C(1) H(4) 3.557 ? . 66603
C(1) H(9) 3.442 ? . 66603
C(1) H(14) 3.566 ? . 64602
C(1) H(15) 3.252 ? . 64602
C(2) H(5) 3.353 ? . 55504
C(2) H(9) 3.365 ? . 66603
C(2) H(10) 3.460 ? . 66603
C(2) H(14) 3.584 ? . 64602
C(2) H(15) 2.710 ? . 64602
C(3) H(4) 3.298 ? . 45504
C(3) H(5) 3.336 ? . 55504
C(3) H(7) 3.399 ? . 55602
C(3) H(10) 3.212 ? . 66603
C(3) H(11) 3.167 ? . 54602
C(3) H(15) 3.576 ? . 64602
C(4) H(4) 3.484 ? . 45504
C(4) H(9) 3.547 ? . 45504
C(4) H(11) 2.874 ? . 54602
C(6) H(12) 2.996 ? . 64602
C(6) H(15) 3.133 ? . 64602
C(7) H(12) 3.305 ? . 64602
C(7) H(14) 3.434 ? . 64602
C(7) H(15) 2.667 ? . 64602
C(8) H(14) 3.291 ? . 64602
C(8) H(15) 3.180 ? . 64602
C(9) H(8) 3.494 ? . 76603
C(10) H(12) 3.301 ? . 64602
C(11) H(12) 2.976 ? . 64602
C(11) H(13) 3.358 ? . 66603
C(12) H(13) 3.531 ? . 66603
C(13) H(13) 2.916 ? . 66603
C(13) H(15) 3.574 ? . 66603
C(14) H(1) 3.328 ? . 45404
C(14) H(6) 3.362 ? . 55603
C(14) H(13) 3.111 ? . 66603
C(14) H(15) 3.368 ? . 66603
C(15) H(1) 3.120 ? . 54602
C(15) H(5) 3.296 ? . 55603
C(15) H(7) 3.495 ? . 65603
C(16) H(1) 2.938 ? . 54602
C(16) H(3) 3.539 ? . 65603
C(16) H(7) 3.224 ? . 65603
C(17) H(1) 3.437 ? . 54602
C(17) H(7) 3.318 ? . 65603
C(18) H(1) 3.554 ? . 66603
C(18) H(8) 3.485 ? . 76603
C(18) H(14) 3.570 ? . 56404
C(19) H(2) 3.173 ? . 55602
C(19) H(4) 3.350 ? . 66603
C(19) H(5) 3.582 ? . 55504
C(19) H(6) 3.508 ? . 55504
C(19) H(9) 3.435 ? . 66603
C(20) H(2) 3.239 ? . 55602
C(21) H(3) 3.535 ? . 66603
C(21) H(5) 3.528 ? . 66603
C(21) H(7) 3.354 ? . 56501
H(1) C(14) 3.328 ? . 55504
H(1) C(15) 3.120 ? . 55602
H(1) C(16) 2.938 ? . 55602
H(1) C(17) 3.437 ? . 55602
H(1) C(18) 3.554 ? . 66603
H(1) H(5) 2.391 ? . 55504
H(1) H(6) 3.302 ? . 55602
H(1) H(7) 3.040 ? . 55602
H(1) H(9) 3.181 ? . 66603
H(1) H(10) 3.145 ? . 66603
H(2) O(4) 2.581 ? . 54602
H(2) O(5) 3.504 ? . 54602
H(2) C(19) 3.173 ? . 54602
H(2) C(20) 3.239 ? . 54602
H(2) H(4) 2.960 ? . 45504
H(2) H(9) 2.913 ? . 45504
H(2) H(11) 2.387 ? . 54602
H(3) O(2) 2.849 ? . 55404
H(3) O(5) 3.446 ? . 66603
H(3) C(16) 3.539 ? . 65603
H(3) C(21) 3.535 ? . 66603
H(3) H(6) 3.320 ? . 65603
H(3) H(7) 2.784 ? . 65603
H(3) H(12) 3.316 ? . 64602
H(3) H(13) 2.650 ? . 66603
H(4) Cl(1) 3.546 ? . 65501
H(4) O(2) 2.504 ? . 55404
H(4) O(5) 3.492 ? . 66603
H(4) C(1) 3.557 ? . 66603
H(4) C(3) 3.298 ? . 55404
H(4) C(4) 3.484 ? . 55404
H(4) C(19) 3.350 ? . 66603
H(4) H(2) 2.960 ? . 55404
H(5) O(2) 3.449 ? . 45404
H(5) O(4) 3.083 ? . 45404
H(5) N(1) 2.782 ? . 45404
H(5) C(2) 3.353 ? . 45404
H(5) C(3) 3.336 ? . 45404
H(5) C(15) 3.296 ? . 55603
H(5) C(19) 3.582 ? . 45404
H(5) C(21) 3.528 ? . 66603
H(5) H(1) 2.391 ? . 45404
H(5) H(6) 3.014 ? . 55603
H(5) H(13) 3.231 ? . 66603
H(5) H(15) 3.030 ? . 66603
H(6) Cl(2) 3.292 ? . 65603
H(6) O(2) 3.227 ? . 54602
H(6) O(4) 3.006 ? . 45404
H(6) C(14) 3.362 ? . 55603
H(6) C(19) 3.508 ? . 45404
H(6) H(1) 3.302 ? . 54602
H(6) H(3) 3.320 ? . 65603
H(6) H(5) 3.014 ? . 55603
H(6) H(12) 3.393 ? . 45404
H(7) O(2) 2.509 ? . 54602
H(7) C(3) 3.399 ? . 54602
H(7) C(15) 3.495 ? . 65603
H(7) C(16) 3.224 ? . 65603
H(7) C(17) 3.318 ? . 65603
H(7) C(21) 3.354 ? . 54501
H(7) H(1) 3.040 ? . 54602
H(7) H(3) 2.784 ? . 65603
H(7) H(7) 3.499 ? . 65603
H(7) H(13) 2.822 ? . 54501
H(7) H(14) 3.004 ? . 54501
H(8) Cl(1) 3.017 ? . 65501
H(8) Cl(2) 3.287 ? . 55404
H(8) O(1) 3.155 ? . 76603
H(8) O(3) 2.720 ? . 76603
H(8) C(9) 3.494 ? . 76603
H(8) C(18) 3.485 ? . 76603
H(8) H(8) 3.334 ? . 76603
H(9) Cl(2) 3.201 ? . 55404
H(9) O(4) 3.323 ? . 66603
H(9) N(1) 3.261 ? . 66603
H(9) C(1) 3.442 ? . 66603
H(9) C(2) 3.365 ? . 66603
H(9) C(4) 3.547 ? . 55404
H(9) C(19) 3.435 ? . 66603
H(9) H(1) 3.181 ? . 66603
H(9) H(2) 2.913 ? . 55404
H(10) Cl(2) 3.151 ? . 55404
H(10) O(2) 3.596 ? . 66603
H(10) O(3) 3.512 ? . 76603
H(10) N(1) 2.988 ? . 66603
H(10) C(2) 3.460 ? . 66603
H(10) C(3) 3.212 ? . 66603
H(10) H(1) 3.145 ? . 66603
H(10) H(11) 3.527 ? . 56404
H(10) H(14) 2.724 ? . 56404
H(11) O(2) 3.005 ? . 55602
H(11) C(3) 3.167 ? . 55602
H(11) C(4) 2.874 ? . 55602
H(11) H(2) 2.387 ? . 55602
H(11) H(10) 3.527 ? . 46504
H(12) Cl(2) 3.193 ? . 65602
H(12) C(6) 2.996 ? . 65602
H(12) C(7) 3.305 ? . 65602
H(12) C(10) 3.301 ? . 65602
H(12) C(11) 2.976 ? . 65602
H(12) H(3) 3.316 ? . 65602
H(12) H(6) 3.393 ? . 55504
H(13) Cl(1) 3.183 ? . 66603
H(13) O(2) 3.209 ? . 55602
H(13) C(11) 3.358 ? . 66603
H(13) C(12) 3.531 ? . 66603
H(13) C(13) 2.916 ? . 66603
H(13) C(14) 3.111 ? . 66603
H(13) H(3) 2.650 ? . 66603
H(13) H(5) 3.231 ? . 66603
H(13) H(7) 2.822 ? . 56501
H(14) Cl(2) 3.196 ? . 56501
H(14) O(1) 3.406 ? . 65602
H(14) O(2) 3.292 ? . 55602
H(14) C(1) 3.566 ? . 65602
H(14) C(2) 3.584 ? . 65602
H(14) C(7) 3.434 ? . 65602
H(14) C(8) 3.291 ? . 65602
H(14) C(18) 3.570 ? . 46504
H(14) H(7) 3.004 ? . 56501
H(14) H(10) 2.724 ? . 46504
H(15) Cl(1) 3.489 ? . 66603
H(15) O(1) 3.535 ? . 65602
H(15) N(1) 3.155 ? . 65602
H(15) C(1) 3.252 ? . 65602
H(15) C(2) 2.710 ? . 65602
H(15) C(3) 3.576 ? . 65602
H(15) C(6) 3.133 ? . 65602
H(15) C(7) 2.667 ? . 65602
H(15) C(8) 3.180 ? . 65602
H(15) C(13) 3.574 ? . 66603
H(15) C(14) 3.368 ? . 66603
H(15) H(5) 3.030 ? . 66603

loop_
_geom_torsion_atom_site_label_1
_geom_torsion_atom_site_label_2
_geom_torsion_atom_site_label_3
_geom_torsion_atom_site_label_4
_geom_torsion
_geom_torsion_publ_flag
_geom_torsion_site_symmetry_1
_geom_torsion_site_symmetry_2
_geom_torsion_site_symmetry_3
_geom_torsion_site_symmetry_4
C(1) O(1) C(8) C(7) 0.1(2) ? . . . .
C(1) O(1) C(8) C(9) -178.5(2) ? . . . .
C(8) O(1) C(1) C(2) 0.8(3) ? . . . .
C(8) O(1) C(1) C(19) -178.7(2) ? . . . .
C(18) O(3) C(9) C(8) 178.7(2) ? . . . .
C(18) O(3) C(9) C(10) -1.1(4) ? . . . .
C(19) O(5) C(20) C(21) -160.8(3) ? . . . .
C(20) O(5) C(19) O(4) 2.6(4) ? . . . .
C(20) O(5) C(19) C(1) -178.1(2) ? . . . .
C(2) N(1) C(3) O(2) 175.4(3) ? . . . .
C(2) N(1) C(3) C(4) -6.5(5) ? . . . .
C(3) N(1) C(2) C(1) -177.4(3) ? . . . .
C(3) N(1) C(2) C(7) 1.9(5) ? . . . .
O(1) C(1) C(2) N(1) 178.1(2) ? . . . .
O(1) C(1) C(2) C(7) -1.3(3) ? . . . .
O(1) C(1) C(19) O(4) -177.3(2) ? . . . .
O(1) C(1) C(19) O(5) 3.4(4) ? . . . .
C(2) C(1) C(19) O(4) 3.4(5) ? . . . .
C(2) C(1) C(19) O(5) -176.0(3) ? . . . .
C(19) C(1) C(2) N(1) -2.5(5) ? . . . .
C(19) C(1) C(2) C(7) 178.1(3) ? . . . .
N(1) C(2) C(7) C(6) 0.9(5) ? . . . .
N(1) C(2) C(7) C(8) -178.1(3) ? . . . .
C(1) C(2) C(7) C(6) -179.7(3) ? . . . .
C(1) C(2) C(7) C(8) 1.3(3) ? . . . .
O(2) C(3) C(4) C(5) -176.3(3) ? . . . .
N(1) C(3) C(4) C(5) 5.6(6) ? . . . .
C(3) C(4) C(5) C(6) 1.7(6) ? . . . .
C(3) C(4) C(5) C(12) -178.6(3) ? . . . .
C(4) C(5) C(6) C(7) -5.7(5) ? . . . .
C(4) C(5) C(6) C(11) 174.7(3) ? . . . .
C(4) C(5) C(12) C(13) 91.2(4) ? . . . .
C(4) C(5) C(12) C(17) -80.4(4) ? . . . .
C(6) C(5) C(12) C(13) -89.1(4) ? . . . .
C(6) C(5) C(12) C(17) 99.4(3) ? . . . .
C(12) C(5) C(6) C(7) 174.6(2) ? . . . .
C(12) C(5) C(6) C(11) -5.0(4) ? . . . .
C(5) C(6) C(7) C(2) 2.7(5) ? . . . .
C(5) C(6) C(7) C(8) -178.4(2) ? . . . .
C(5) C(6) C(11) C(10) 180.0(2) ? . . . .
C(7) C(6) C(11) C(10) 0.3(4) ? . . . .
C(11) C(6) C(7) C(2) -177.7(3) ? . . . .
C(11) C(6) C(7) C(8) 1.2(4) ? . . . .
C(2) C(7) C(8) O(1) -0.8(3) ? . . . .
C(2) C(7) C(8) C(9) 177.8(2) ? . . . .
C(6) C(7) C(8) O(1) 180.0(2) ? . . . .
C(6) C(7) C(8) C(9) -1.4(4) ? . . . .
O(1) C(8) C(9) O(3) -1.5(4) ? . . . .
O(1) C(8) C(9) C(10) 178.3(2) ? . . . .
C(7) C(8) C(9) O(3) -180.0(2) ? . . . .
C(7) C(8) C(9) C(10) -0.1(4) ? . . . .
O(3) C(9) C(10) C(11) -178.5(2) ? . . . .
C(8) C(9) C(10) C(11) 1.7(4) ? . . . .
C(9) C(10) C(11) C(6) -1.9(4) ? . . . .
C(5) C(12) C(13) Cl(1) 6.2(4) ? . . . .
C(5) C(12) C(13) C(14) -172.2(3) ? . . . .
C(5) C(12) C(17) Cl(2) -8.2(4) ? . . . .
C(5) C(12) C(17) C(16) 172.1(3) ? . . . .
C(13) C(12) C(17) Cl(2) 179.95(19) ? . . . .
C(13) C(12) C(17) C(16) 0.3(5) ? . . . .
C(17) C(12) C(13) Cl(1) 178.1(2) ? . . . .
C(17) C(12) C(13) C(14) -0.3(5) ? . . . .
Cl(1) C(13) C(14) C(15) -177.2(3) ? . . . .
C(12) C(13) C(14) C(15) 1.3(5) ? . . . .
C(13) C(14) C(15) C(16) -2.2(5) ? . . . .
C(14) C(15) C(16) C(17) 2.1(5) ? . . . .
C(15) C(16) C(17) Cl(2) 179.2(2) ? . . . .
C(15) C(16) C(17) C(12) -1.1(5) ? . . . .

loop_
_cod_related_entry_id
_cod_related_entry_database
_cod_related_entry_code
1 ChemSpider 17265608
